data_4032333
loop_
_publ_author_name
'Zhang, Huaiyuan'
'Huang, Danfeng'
'Wang, Ke-Hu'
'Li, Jun'
'Su, Yingpeng'
'Hu, Yulai'

_publ_section_title
;
 Synthesis of Benzimidazolones via One-Pot Reaction of Hydroxylamines,
 Aldehydes, and Trimethylsilyl Cyanide Promoted by Diacetoxyiodobenzene.
;
_journal_issue 3
_journal_name_full 'The Journal of organic chemistry'
_journal_page_first 1600
_journal_page_last 1609
_journal_paper_doi 10.1021/acs.joc.6b02781
_journal_volume 82
_journal_year 2017
_chemical_formula_moiety 'C16 H14 N2 O3'
_chemical_formula_sum 'C16 H14 N2 O3'
_chemical_formula_weight 282.29
_chemical_name_systematic
;
 ? 
;
_space_group_crystal_system triclinic
_space_group_IT_number 2
_space_group_name_Hall '-P 1'
_space_group_name_H-M_alt 'P -1'
_symmetry_space_group_name_Hall '-P 1'
_symmetry_space_group_name_H-M 'P -1'
_atom_sites_solution_hydrogens geom
_atom_sites_solution_primary direct
_atom_sites_solution_secondary difmap
_audit_creation_date 2015-06-29
_audit_creation_method
;
Olex2 1.2
(compiled 2014.11.28 svn.r3106 for OlexSys, GUI svn.r4959)
;
_cell_angle_alpha 71.905(6)
_cell_angle_beta 71.569(6)
_cell_angle_gamma 61.983(7)
_cell_formula_units_Z 2
_cell_length_a 9.0314(6)
_cell_length_b 9.1791(7)
_cell_length_c 10.9270(6)
_cell_measurement_reflns_used 1561
_cell_measurement_temperature 293(2)
_cell_measurement_theta_max 24.2860
_cell_measurement_theta_min 3.9880
_cell_volume 744.33(10)
_computing_cell_refinement
;
CrysAlisPro, Agilent Technologies,
Version 1.171.37.33 (release 27-03-2014 CrysAlis171 .NET)
(compiled Mar 27 2014,17:12:48)
;
_computing_data_collection
;
CrysAlisPro, Agilent Technologies,
Version 1.171.37.33 (release 27-03-2014 CrysAlis171 .NET)
(compiled Mar 27 2014,17:12:48)
;
_computing_data_reduction
;
CrysAlisPro, Agilent Technologies,
Version 1.171.37.33 (release 27-03-2014 CrysAlis171 .NET)
(compiled Mar 27 2014,17:12:48)
;
_computing_molecular_graphics 'Olex2 (Dolomanov et al., 2009)'
_computing_publication_material 'Olex2 (Dolomanov et al., 2009)'
_computing_structure_refinement 'ShelXL (Sheldrick, 2008)'
_computing_structure_solution 'ShelXS (Sheldrick, 2008)'
_diffrn_ambient_temperature 293(2)
_diffrn_detector 'CCD plate'
_diffrn_detector_area_resol_mean 16.0733
_diffrn_detector_type Eos
_diffrn_measured_fraction_theta_full 0.997
_diffrn_measured_fraction_theta_max 0.997
_diffrn_measurement_details
;
#__ type_ start__ end____ width___ exp.time_
  1 omega    1.00   66.00   1.0000    4.0000
omega____ theta____ kappa____ phi______ frames
    -       20.5854   57.0000    0.0000 65

#__ type_ start__ end____ width___ exp.time_
  2 omega   -5.00   85.00   1.0000    4.0000
omega____ theta____ kappa____ phi______ frames
    -       20.5854   38.0000 -150.0000 90

#__ type_ start__ end____ width___ exp.time_
  3 omega   -3.00   48.00   1.0000    4.0000
omega____ theta____ kappa____ phi______ frames
    -       20.5854  -99.0000  -90.0000 51

#__ type_ start__ end____ width___ exp.time_
  4 omega  -38.00  -11.00   1.0000    4.0000
omega____ theta____ kappa____ phi______ frames
    -      -17.1479  -57.0000    0.0000 27

#__ type_ start__ end____ width___ exp.time_
  5 omega  -52.00   46.00   1.0000    4.0000
omega____ theta____ kappa____ phi______ frames
    -       20.5854  -38.0000   30.0000 98

#__ type_ start__ end____ width___ exp.time_
  6 omega  -15.00   19.00   1.0000    4.0000
omega____ theta____ kappa____ phi______ frames
    -      -17.1479  -99.0000  150.0000 34
;
_diffrn_measurement_device 'four-circle diffractometer'
_diffrn_measurement_device_type 'SuperNova, Dual, Cu at zero, Eos'
_diffrn_measurement_method '\w scans'
_diffrn_orient_matrix_UB_11 -0.0887256000
_diffrn_orient_matrix_UB_12 0.0467188000
_diffrn_orient_matrix_UB_13 0.0219653000
_diffrn_orient_matrix_UB_21 -0.0100707000
_diffrn_orient_matrix_UB_22 -0.0759688000
_diffrn_orient_matrix_UB_23 0.0312199000
_diffrn_orient_matrix_UB_31 0.0167505000
_diffrn_orient_matrix_UB_32 0.0024225000
_diffrn_orient_matrix_UB_33 0.0583663000
_diffrn_radiation_monochromator mirror
_diffrn_radiation_probe x-ray
_diffrn_radiation_type MoK\a
_diffrn_radiation_wavelength 0.71073
_diffrn_reflns_av_R_equivalents 0.0241
_diffrn_reflns_av_unetI/netI 0.0466
_diffrn_reflns_limit_h_max 11
_diffrn_reflns_limit_h_min -11
_diffrn_reflns_limit_k_max 11
_diffrn_reflns_limit_k_min -11
_diffrn_reflns_limit_l_max 12
_diffrn_reflns_limit_l_min -13
_diffrn_reflns_number 4759
_diffrn_reflns_theta_full 25.50
_diffrn_reflns_theta_max 25.68
_diffrn_reflns_theta_min 3.60
_diffrn_source 'SuperNova (Mo) X-ray Source'
_exptl_absorpt_coefficient_mu 0.089
_exptl_absorpt_correction_T_max 1.00000
_exptl_absorpt_correction_T_min 0.92827
_exptl_absorpt_correction_type multi-scan
_exptl_absorpt_process_details
;
CrysAlisPro, Agilent Technologies,
Version 1.171.37.33 (release 27-03-2014 CrysAlis171 .NET)
(compiled Mar 27 2014,17:12:48)
Empirical absorption correction using spherical harmonics,
 implemented in SCALE3 ABSPACK scaling algorithm.
;
_exptl_crystal_colour 'clear dark yellow'
_exptl_crystal_colour_lustre clear
_exptl_crystal_colour_modifier dark
_exptl_crystal_colour_primary yellow
_exptl_crystal_density_diffrn 1.260
_exptl_crystal_density_method 'not measured'
_exptl_crystal_description block
_exptl_crystal_F_000 296
_exptl_crystal_size_max 0.37
_exptl_crystal_size_mid 0.33
_exptl_crystal_size_min 0.31
_refine_diff_density_max 0.158
_refine_diff_density_min -0.185
_refine_diff_density_rms 0.037
_refine_ls_extinction_method none
_refine_ls_goodness_of_fit_ref 1.104
_refine_ls_hydrogen_treatment constr
_refine_ls_matrix_type full
_refine_ls_number_parameters 191
_refine_ls_number_reflns 2818
_refine_ls_number_restraints 0
_refine_ls_restrained_S_all 1.104
_refine_ls_R_factor_all 0.0877
_refine_ls_R_factor_gt 0.0562
_refine_ls_shift/su_max 0.000
_refine_ls_shift/su_mean 0.000
_refine_ls_structure_factor_coef Fsqd
_refine_ls_weighting_details 'calc w=1/[\s^2^(Fo^2^)+(0.0473P)^2^+0.2179P] where P=(Fo^2^+2Fc^2^)/3'
_refine_ls_weighting_scheme calc
_refine_ls_wR_factor_gt 0.1325
_refine_ls_wR_factor_ref 0.1546
_reflns_number_gt 1857
_reflns_number_total 2818
_reflns_threshold_expression >2sigma(I)
_cod_data_source_file jo6b02781_si_002.cif
_cod_data_source_block zhanghy0623
_cod_original_cell_volume 744.33(9)
_cod_database_code 4032333
_reflns_odcompleteness_completeness 99.70
_reflns_odcompleteness_iscentric 1
_reflns_odcompleteness_theta 26.32
_olex2_refinement_description
;
1. Fixed Uiso
 At 1.2 times of:
  All C(H) groups, All N(H) groups
 At 1.5 times of:
  All C(H,H,H) groups
2.a Ternary CH refined with riding coordinates:
 C8(H8)
2.b Aromatic/amide H refined with riding coordinates:
 N2(H2), C2(H2A), C3(H3), C4(H4), C5(H5), C10(H10), C11(H11), C12(H12),
 C13(H13), C14(H14)
2.c Idealised Me refined as rotating group:
 C16(H16A,H16B,H16C)
;
_olex2_date_sample_data_collection 2015-06-23
_olex2_submission_special_instructions 'No special instructions were received'

loop_
_space_group_symop_id
_space_group_symop_operation_xyz
1 'x, y, z'
2 '-x, -y, -z'

loop_
_atom_site_label
_atom_site_type_symbol
_atom_site_fract_x
_atom_site_fract_y
_atom_site_fract_z
_atom_site_U_iso_or_equiv
_atom_site_adp_type
_atom_site_occupancy
_atom_site_calc_flag
_atom_site_refinement_flags_posn
O1 O 0.4547(2) 0.9418(2) 0.37176(17) 0.0619(5) Uani 1 d .
O2 O 0.7650(2) 0.7738(2) 0.04419(15) 0.0545(5) Uani 1 d .
O3 O 0.6211(3) 1.0520(3) 0.0369(2) 0.0823(7) Uani 1 d .
N1 N 0.7194(3) 0.7628(3) 0.27102(18) 0.0489(5) Uani 1 d .
N2 N 0.7102(3) 0.8559(3) 0.43607(19) 0.0539(6) Uani 1 d .
H2 H 0.6726 0.9073 0.5006 0.065 Uiso 1 calc R
C1 C 0.8876(3) 0.6922(3) 0.2897(2) 0.0501(6) Uani 1 d .
C2 C 1.0385(4) 0.5849(4) 0.2266(3) 0.0677(8) Uani 1 d .
H2A H 1.0424 0.5432 0.1576 0.081 Uiso 1 calc R
C3 C 1.1851(4) 0.5409(5) 0.2700(3) 0.0828(10) Uani 1 d .
H3 H 1.2901 0.4684 0.2292 0.099 Uiso 1 calc R
C4 C 1.1784(4) 0.6026(5) 0.3720(3) 0.0789(10) Uani 1 d .
H4 H 1.2793 0.5709 0.3985 0.095 Uiso 1 calc R
C5 C 1.0263(4) 0.7103(4) 0.4366(3) 0.0672(8) Uani 1 d .
H5 H 1.0227 0.7515 0.5057 0.081 Uiso 1 calc R
C6 C 0.8808(3) 0.7537(3) 0.3940(2) 0.0511(6) Uani 1 d .
C7 C 0.6108(4) 0.8636(3) 0.3618(2) 0.0494(6) Uani 1 d .
C8 C 0.6610(3) 0.7424(3) 0.1710(2) 0.0471(6) Uani 1 d .
H8 H 0.5420 0.8240 0.1706 0.056 Uiso 1 calc R
C9 C 0.6710(3) 0.5686(3) 0.1905(2) 0.0469(6) Uani 1 d .
C10 C 0.6674(4) 0.5147(3) 0.0869(3) 0.0577(7) Uani 1 d .
H10 H 0.6649 0.5842 0.0042 0.069 Uiso 1 calc R
C11 C 0.6677(4) 0.3595(4) 0.1047(3) 0.0697(8) Uani 1 d .
H11 H 0.6656 0.3249 0.0340 0.084 Uiso 1 calc R
C12 C 0.6709(4) 0.2565(4) 0.2248(3) 0.0768(9) Uani 1 d .
H12 H 0.6712 0.1516 0.2363 0.092 Uiso 1 calc R
C13 C 0.6736(4) 0.3077(4) 0.3289(3) 0.0795(9) Uani 1 d .
H13 H 0.6760 0.2374 0.4113 0.095 Uiso 1 calc R
C14 C 0.6729(4) 0.4636(4) 0.3121(3) 0.0638(8) Uani 1 d .
H14 H 0.6738 0.4979 0.3834 0.077 Uiso 1 calc R
C15 C 0.7302(4) 0.9370(4) -0.0146(3) 0.0629(8) Uani 1 d .
C16 C 0.8402(5) 0.9478(5) -0.1475(3) 0.1052(13) Uani 1 d .
H16A H 0.9500 0.8542 -0.1473 0.158 Uiso 1 calc GR
H16B H 0.8546 1.0509 -0.1714 0.158 Uiso 1 calc GR
H16C H 0.7872 0.9454 -0.2100 0.158 Uiso 1 calc GR

loop_
_atom_site_aniso_label
_atom_site_aniso_U_11
_atom_site_aniso_U_22
_atom_site_aniso_U_33
_atom_site_aniso_U_23
_atom_site_aniso_U_13
_atom_site_aniso_U_12
O1 0.0547(12) 0.0707(12) 0.0549(11) -0.0277(10) -0.0107(9) -0.0124(10)
O2 0.0646(12) 0.0568(11) 0.0366(9) -0.0054(8) -0.0068(8) -0.0249(9)
O3 0.1034(18) 0.0586(13) 0.0910(16) -0.0128(12) -0.0260(14) -0.0353(13)
N1 0.0491(12) 0.0555(13) 0.0409(11) -0.0190(10) -0.0070(9) -0.0160(10)
N2 0.0597(14) 0.0595(13) 0.0439(11) -0.0180(11) -0.0122(10) -0.0197(11)
C1 0.0521(16) 0.0569(16) 0.0347(12) -0.0042(12) -0.0082(11) -0.0205(13)
C2 0.0550(18) 0.085(2) 0.0468(15) -0.0201(15) -0.0068(13) -0.0140(16)
C3 0.0555(19) 0.117(3) 0.0484(16) -0.0168(18) -0.0055(14) -0.0168(19)
C4 0.0566(19) 0.118(3) 0.0518(17) -0.0023(18) -0.0156(14) -0.0335(19)
C5 0.070(2) 0.092(2) 0.0463(15) -0.0073(15) -0.0174(14) -0.0379(18)
C6 0.0571(16) 0.0579(16) 0.0374(13) -0.0032(12) -0.0098(11) -0.0264(13)
C7 0.0558(17) 0.0472(15) 0.0433(13) -0.0113(12) -0.0084(12) -0.0192(13)
C8 0.0494(15) 0.0547(15) 0.0334(12) -0.0101(11) -0.0074(10) -0.0182(12)
C9 0.0446(14) 0.0525(15) 0.0385(13) -0.0117(12) -0.0067(10) -0.0153(12)
C10 0.0702(18) 0.0582(16) 0.0459(14) -0.0088(13) -0.0149(13) -0.0264(14)
C11 0.085(2) 0.0647(19) 0.071(2) -0.0198(17) -0.0188(17) -0.0339(17)
C12 0.089(2) 0.0619(19) 0.087(2) -0.0078(18) -0.0221(19) -0.0387(18)
C13 0.097(3) 0.075(2) 0.0636(19) 0.0140(17) -0.0231(18) -0.046(2)
C14 0.079(2) 0.0688(19) 0.0454(15) -0.0050(14) -0.0144(14) -0.0342(16)
C15 0.075(2) 0.0645(19) 0.0581(17) 0.0030(15) -0.0258(15) -0.0375(17)
C16 0.102(3) 0.114(3) 0.070(2) 0.025(2) -0.007(2) -0.054(2)

loop_
_atom_type_symbol
_atom_type_description
_atom_type_scat_dispersion_real
_atom_type_scat_dispersion_imag
_atom_type_scat_source
C C 0.0033 0.0016 'International Tables Vol C Tables 4.2.6.8 and 6.1.1.4'
H H 0.0000 0.0000 'International Tables Vol C Tables 4.2.6.8 and 6.1.1.4'
N N 0.0061 0.0033 'International Tables Vol C Tables 4.2.6.8 and 6.1.1.4'
O O 0.0106 0.0060 'International Tables Vol C Tables 4.2.6.8 and 6.1.1.4'

loop_
_geom_angle_atom_site_label_1
_geom_angle_atom_site_label_2
_geom_angle_atom_site_label_3
_geom_angle
C15 O2 C8 117.1(2)
C1 N1 C8 127.32(19)
C7 N1 C1 109.87(19)
C7 N1 C8 122.8(2)
C6 N2 H2 124.6
C7 N2 H2 124.6
C7 N2 C6 110.8(2)
C2 C1 N1 132.1(2)
C2 C1 C6 121.7(2)
C6 C1 N1 106.2(2)
C1 C2 H2A 121.5
C1 C2 C3 117.0(3)
C3 C2 H2A 121.5
C2 C3 H3 119.4
C4 C3 C2 121.2(3)
C4 C3 H3 119.4
C3 C4 H4 119.0
C3 C4 C5 122.0(3)
C5 C4 H4 119.0
C4 C5 H5 121.5
C6 C5 C4 116.9(3)
C6 C5 H5 121.5
N2 C6 C1 106.8(2)
C5 C6 N2 132.0(2)
C5 C6 C1 121.1(3)
O1 C7 N1 125.6(2)
O1 C7 N2 128.1(2)
N2 C7 N1 106.3(2)
O2 C8 N1 109.65(19)
O2 C8 H8 108.9
O2 C8 C9 106.99(18)
N1 C8 H8 108.9
N1 C8 C9 113.53(19)
C9 C8 H8 108.9
C10 C9 C8 120.0(2)
C14 C9 C8 121.5(2)
C14 C9 C10 118.3(2)
C9 C10 H10 119.6
C11 C10 C9 120.7(3)
C11 C10 H10 119.6
C10 C11 H11 119.8
C12 C11 C10 120.5(3)
C12 C11 H11 119.8
C11 C12 H12 120.1
C11 C12 C13 119.7(3)
C13 C12 H12 120.1
C12 C13 H13 119.9
C12 C13 C14 120.2(3)
C14 C13 H13 119.9
C9 C14 C13 120.5(3)
C9 C14 H14 119.7
C13 C14 H14 119.7
O2 C15 C16 110.4(3)
O3 C15 O2 122.5(3)
O3 C15 C16 127.1(3)
C15 C16 H16A 109.5
C15 C16 H16B 109.5
C15 C16 H16C 109.5
H16A C16 H16B 109.5
H16A C16 H16C 109.5
H16B C16 H16C 109.5

loop_
_geom_bond_atom_site_label_1
_geom_bond_atom_site_label_2
_geom_bond_distance
O1 C7 1.231(3)
O2 C8 1.439(3)
O2 C15 1.357(3)
O3 C15 1.202(3)
N1 C1 1.399(3)
N1 C7 1.379(3)
N1 C8 1.446(3)
N2 H2 0.8600
N2 C6 1.388(3)
N2 C7 1.355(3)
C1 C2 1.368(3)
C1 C6 1.394(3)
C2 H2A 0.9300
C2 C3 1.385(4)
C3 H3 0.9300
C3 C4 1.372(4)
C4 H4 0.9300
C4 C5 1.381(4)
C5 H5 0.9300
C5 C6 1.371(4)
C8 H8 0.9800
C8 C9 1.505(3)
C9 C10 1.383(3)
C9 C14 1.377(3)
C10 H10 0.9300
C10 C11 1.375(4)
C11 H11 0.9300
C11 C12 1.358(4)
C12 H12 0.9300
C12 C13 1.371(4)
C13 H13 0.9300
C13 C14 1.382(4)
C14 H14 0.9300
C15 C16 1.482(4)
C16 H16A 0.9600
C16 H16B 0.9600
C16 H16C 0.9600

loop_
_geom_torsion_atom_site_label_1
_geom_torsion_atom_site_label_2
_geom_torsion_atom_site_label_3
_geom_torsion_atom_site_label_4
_geom_torsion
O2 C8 C9 C10 -40.4(3)
O2 C8 C9 C14 143.7(2)
N1 C1 C2 C3 179.1(3)
N1 C1 C6 N2 1.0(3)
N1 C1 C6 C5 -179.0(2)
N1 C8 C9 C10 -161.5(2)
N1 C8 C9 C14 22.6(3)
C1 N1 C7 O1 -179.2(2)
C1 N1 C7 N2 0.0(3)
C1 N1 C8 O2 -49.5(3)
C1 N1 C8 C9 70.1(3)
C1 C2 C3 C4 0.1(5)
C2 C1 C6 N2 -179.1(2)
C2 C1 C6 C5 0.8(4)
C2 C3 C4 C5 0.2(5)
C3 C4 C5 C6 -0.1(5)
C4 C5 C6 N2 179.5(3)
C4 C5 C6 C1 -0.4(4)
C6 N2 C7 O1 179.9(3)
C6 N2 C7 N1 0.7(3)
C6 C1 C2 C3 -0.7(4)
C7 N1 C1 C2 179.5(3)
C7 N1 C1 C6 -0.7(3)
C7 N1 C8 O2 128.5(2)
C7 N1 C8 C9 -111.9(3)
C7 N2 C6 C1 -1.1(3)
C7 N2 C6 C5 179.0(3)
C8 O2 C15 O3 2.1(4)
C8 O2 C15 C16 -176.2(2)
C8 N1 C1 C2 -2.3(4)
C8 N1 C1 C6 177.5(2)
C8 N1 C7 O1 2.5(4)
C8 N1 C7 N2 -178.2(2)
C8 C9 C10 C11 -176.7(2)
C8 C9 C14 C13 176.8(3)
C9 C10 C11 C12 0.2(5)
C10 C9 C14 C13 0.8(4)
C10 C11 C12 C13 0.1(5)
C11 C12 C13 C14 0.1(5)
C12 C13 C14 C9 -0.6(5)
C14 C9 C10 C11 -0.7(4)
C15 O2 C8 N1 -79.1(3)
C15 O2 C8 C9 157.4(2)
